data_7116544
loop_
_publ_author_name
'Shinya Adachi'
'Armand B. Cognetta'
'Micah J. Niphakis'
'Zhi He'
'Adam Zajdlik'
'Jeffrey D. St. Denis'
'Conor C. G. Scully'
'Benjamin F. Cravatt'
'Andrei K. Yudin'

_publ_section_title
;
 Facile synthesis of borofragments and their evaluation in activity-based
 protein profiling
;
_journal_name_full Chem.Commun.
_journal_page_first 3608
_journal_paper_doi 10.1039/C4cc09107H
_journal_volume 51
_journal_year 2015
_chemical_formula_moiety 'C11 H11 B Cl N5 O4, 4(H2 O)'
_chemical_formula_sum 'C11 H19 B Cl N5 O8'
_chemical_formula_weight 395.57
_chemical_name_systematic
; 
 ? 
;
_space_group_IT_number 14
_symmetry_cell_setting monoclinic
_symmetry_space_group_name_Hall '-P 2yn'
_symmetry_space_group_name_H-M 'P 1 21/n 1'
_atom_sites_solution_hydrogens geom
_atom_sites_solution_primary direct
_atom_sites_solution_secondary difmap
_audit_creation_method SHELXL-97
_audit_update_record
;
2014-08-25 deposited with the CCDC.
2015-01-12 downloaded from the CCDC.
;
_cell_angle_alpha 90.00
_cell_angle_beta 94.140(3)
_cell_angle_gamma 90.00
_cell_formula_units_Z 4
_cell_length_a 14.3477(18)
_cell_length_b 6.9395(7)
_cell_length_c 17.098(2)
_cell_measurement_reflns_used 4463
_cell_measurement_temperature 147(2)
_cell_measurement_theta_max 27.45
_cell_measurement_theta_min 2.39
_cell_volume 1697.9(3)
_computing_cell_refinement APEX2
_computing_data_collection 'APEX2 (Bruker, 2007)'
_computing_data_reduction 'SAINT (Bruker, 2007)'
_computing_molecular_graphics 'PLATON (Spek, 2009)'
_computing_publication_material 'SHELXTL (Sheldrick, 2008)'
_computing_structure_refinement 'SHELXL-97 (Sheldrick, 2008)'
_computing_structure_solution 'SHELXS-97 (Sheldrick, 2008)'
_diffrn_ambient_temperature 147(2)
_diffrn_measured_fraction_theta_full 0.998
_diffrn_measured_fraction_theta_max 0.998
_diffrn_measurement_device_type 'Bruker Kappa APEX-DUO CCD'
_diffrn_measurement_method '\f and \w scans'
_diffrn_radiation_monochromator 'Bruker Triumph'
_diffrn_radiation_source 'fine-focus sealed tube'
_diffrn_radiation_type MoK\a
_diffrn_radiation_wavelength 0.71073
_diffrn_reflns_av_R_equivalents 0.0392
_diffrn_reflns_av_sigmaI/netI 0.0342
_diffrn_reflns_limit_h_max 18
_diffrn_reflns_limit_h_min -18
_diffrn_reflns_limit_k_max 9
_diffrn_reflns_limit_k_min -8
_diffrn_reflns_limit_l_max 22
_diffrn_reflns_limit_l_min -22
_diffrn_reflns_number 15259
_diffrn_reflns_theta_full 27.51
_diffrn_reflns_theta_max 27.51
_diffrn_reflns_theta_min 1.79
_exptl_absorpt_coefficient_mu 0.278
_exptl_absorpt_correction_T_max 0.7456
_exptl_absorpt_correction_T_min 0.6856
_exptl_absorpt_correction_type multi-scan
_exptl_absorpt_process_details 'SADABS (Sheldrick, 1996)'
_exptl_crystal_colour colourless
_exptl_crystal_density_diffrn 1.547
_exptl_crystal_density_method 'not measured'
_exptl_crystal_description plate
_exptl_crystal_F_000 824
_exptl_crystal_size_max 0.35
_exptl_crystal_size_mid 0.22
_exptl_crystal_size_min 0.12
_refine_diff_density_max 0.357
_refine_diff_density_min -0.223
_refine_diff_density_rms 0.051
_refine_ls_extinction_method none
_refine_ls_goodness_of_fit_ref 1.022
_refine_ls_hydrogen_treatment mixed
_refine_ls_matrix_type full
_refine_ls_number_parameters 268
_refine_ls_number_reflns 3886
_refine_ls_number_restraints 0
_refine_ls_restrained_S_all 1.022
_refine_ls_R_factor_all 0.0422
_refine_ls_R_factor_gt 0.0330
_refine_ls_shift/su_max 0.001
_refine_ls_shift/su_mean 0.000
_refine_ls_structure_factor_coef Fsqd
_refine_ls_weighting_details 'calc w=1/[\s^2^(Fo^2^)+(0.0379P)^2^+0.7025P] where P=(Fo^2^+2Fc^2^)/3'
_refine_ls_weighting_scheme calc
_refine_ls_wR_factor_gt 0.0792
_refine_ls_wR_factor_ref 0.0854
_reflns_number_gt 3234
_reflns_number_total 3886
_reflns_threshold_expression I>2\s(I)
_cod_data_source_file c4cc09107h2.cif
_cod_data_source_block d1360
_cod_original_cell_volume 1698.0(3)
_cod_original_sg_symbol_H-M 'P 21/n'
_cod_database_code 7116544

loop_
_symmetry_equiv_pos_as_xyz
'x, y, z'
'-x+1/2, y+1/2, -z+1/2'
'-x, -y, -z'
'x-1/2, -y-1/2, z-1/2'

loop_
_atom_site_label
_atom_site_type_symbol
_atom_site_fract_x
_atom_site_fract_y
_atom_site_fract_z
_atom_site_U_iso_or_equiv
_atom_site_adp_type
_atom_site_occupancy
_atom_site_symmetry_multiplicity
_atom_site_calc_flag
_atom_site_refinement_flags
Cl1 Cl 0.40436(2) 0.32818(5) 0.58131(2) 0.01948(10) Uani 1 1 d .
O1 O 0.79896(7) 0.41950(15) 0.40250(6) 0.0172(2) Uani 1 1 d .
O2 O 0.78318(8) 0.64292(16) 0.30808(6) 0.0235(2) Uani 1 1 d .
O3 O 0.89656(7) 0.21776(15) 0.49025(6) 0.0185(2) Uani 1 1 d .
O4 O 1.04339(8) 0.28148(17) 0.53609(6) 0.0253(3) Uani 1 1 d .
N1 N 0.91657(8) 0.21893(17) 0.35007(6) 0.0123(2) Uani 1 1 d .
N2 N 0.68667(8) 0.11035(18) 0.46073(7) 0.0151(2) Uani 1 1 d .
N3 N 0.61861(8) 0.17289(18) 0.57294(7) 0.0173(3) Uani 1 1 d .
N4 N 0.42178(8) 0.29886(18) 0.43039(7) 0.0186(3) Uani 1 1 d .
N5 N 0.55738(9) 0.19174(18) 0.36666(7) 0.0183(3) Uani 1 1 d .
C1 C 0.88181(10) 0.3669(2) 0.29126(8) 0.0168(3) Uani 1 1 d .
H1A H 0.8479 0.3047 0.2455 0.020 Uiso 1 1 calc R
H1B H 0.9345 0.4425 0.2728 0.020 Uiso 1 1 calc R
C2 C 0.81679(9) 0.4953(2) 0.33395(8) 0.0159(3) Uani 1 1 d .
C3 C 1.00437(9) 0.2817(2) 0.39640(8) 0.0175(3) Uani 1 1 d .
H3A H 1.0192 0.4173 0.3843 0.021 Uiso 1 1 calc R
H3B H 1.0577 0.1996 0.3837 0.021 Uiso 1 1 calc R
C4 C 0.98571(10) 0.2607(2) 0.48212(8) 0.0167(3) Uani 1 1 d .
C5 C 0.92922(10) 0.0267(2) 0.31266(8) 0.0187(3) Uani 1 1 d .
H5A H 0.9763 0.0370 0.2741 0.028 Uiso 1 1 calc R
H5B H 0.8697 -0.0154 0.2864 0.028 Uiso 1 1 calc R
H5C H 0.9499 -0.0674 0.3530 0.028 Uiso 1 1 calc R
C6 C 0.76069(10) 0.0614(2) 0.40840(8) 0.0174(3) Uani 1 1 d .
H6A H 0.7338 0.0532 0.3535 0.021 Uiso 1 1 calc R
H6B H 0.7882 -0.0653 0.4233 0.021 Uiso 1 1 calc R
C7 C 0.69444(10) 0.1133(2) 0.54109(8) 0.0169(3) Uani 1 1 d .
H7A H 0.7497 0.0757 0.5712 0.020 Uiso 1 1 calc R
C8 C 0.55698(10) 0.2119(2) 0.50924(8) 0.0146(3) Uani 1 1 d .
C9 C 0.46567(10) 0.2758(2) 0.50047(8) 0.0161(3) Uani 1 1 d .
C10 C 0.46979(10) 0.2552(2) 0.36736(9) 0.0206(3) Uani 1 1 d .
H10A H 0.4370 0.2718 0.3175 0.025 Uiso 1 1 calc R
C11 C 0.59841(10) 0.1734(2) 0.43871(8) 0.0148(3) Uani 1 1 d .
B1 B 0.83968(10) 0.2240(2) 0.41561(9) 0.0140(3) Uani 1 1 d .
O2W O 0.22264(9) 0.3934(2) 0.43647(7) 0.0301(3) Uani 1 1 d .
O4W O 0.80805(10) 0.0166(2) 0.71184(8) 0.0337(3) Uani 1 1 d .
O1W O 0.58489(8) 0.21362(18) 0.73222(7) 0.0244(3) Uani 1 1 d .
O3W O 0.65650(10) -0.1015(2) 0.80977(8) 0.0362(3) Uani 1 1 d .
H1WA H 0.5910(16) 0.203(3) 0.6844(14) 0.046(6) Uiso 1 1 d .
H1WB H 0.6087(15) 0.112(3) 0.7546(12) 0.037(6) Uiso 1 1 d .
H2WA H 0.2792(18) 0.369(3) 0.4334(13) 0.051(7) Uiso 1 1 d .
H2WB H 0.2146(18) 0.416(4) 0.4839(16) 0.066(8) Uiso 1 1 d .
H3WA H 0.6644(18) -0.217(4) 0.8063(15) 0.056(8) Uiso 1 1 d .
H3WB H 0.6791(16) -0.060(3) 0.8540(14) 0.049(7) Uiso 1 1 d .
H4WA H 0.8440(18) -0.071(4) 0.7277(14) 0.053(7) Uiso 1 1 d .
H4WB H 0.761(2) 0.000(4) 0.7376(16) 0.069(9) Uiso 1 1 d .

loop_
_atom_site_aniso_label
_atom_site_aniso_U_11
_atom_site_aniso_U_22
_atom_site_aniso_U_33
_atom_site_aniso_U_23
_atom_site_aniso_U_13
_atom_site_aniso_U_12
Cl1 0.01888(17) 0.0184(2) 0.02230(18) -0.00206(14) 0.00919(13) 0.00028(13)
O1 0.0184(5) 0.0143(5) 0.0197(5) -0.0020(4) 0.0068(4) 0.0012(4)
O2 0.0236(6) 0.0181(6) 0.0285(6) 0.0017(4) -0.0002(4) 0.0053(4)
O3 0.0180(5) 0.0237(6) 0.0140(5) 0.0003(4) 0.0021(4) -0.0041(4)
O4 0.0235(6) 0.0322(7) 0.0191(5) 0.0015(5) -0.0053(4) -0.0015(5)
N1 0.0125(5) 0.0124(6) 0.0121(5) -0.0001(4) 0.0018(4) -0.0004(4)
N2 0.0138(5) 0.0155(6) 0.0166(6) -0.0021(5) 0.0049(4) -0.0024(5)
N3 0.0178(6) 0.0181(7) 0.0166(6) 0.0000(5) 0.0042(5) -0.0007(5)
N4 0.0170(6) 0.0169(7) 0.0219(6) -0.0015(5) 0.0015(5) -0.0010(5)
N5 0.0201(6) 0.0184(7) 0.0169(6) -0.0022(5) 0.0034(5) -0.0032(5)
C1 0.0185(7) 0.0166(8) 0.0151(6) 0.0031(5) 0.0015(5) 0.0034(5)
C2 0.0134(6) 0.0160(8) 0.0180(7) -0.0019(5) -0.0014(5) -0.0011(5)
C3 0.0121(6) 0.0242(8) 0.0160(7) -0.0013(6) 0.0007(5) -0.0018(6)
C4 0.0184(7) 0.0142(7) 0.0175(7) 0.0009(5) 0.0007(5) -0.0003(5)
C5 0.0227(7) 0.0137(8) 0.0206(7) -0.0037(6) 0.0078(6) -0.0002(6)
C6 0.0154(7) 0.0179(8) 0.0199(7) -0.0041(6) 0.0075(5) -0.0017(5)
C7 0.0171(7) 0.0167(8) 0.0172(7) -0.0003(5) 0.0030(5) -0.0022(5)
C8 0.0171(7) 0.0105(7) 0.0166(6) -0.0003(5) 0.0050(5) -0.0030(5)
C9 0.0174(7) 0.0111(7) 0.0207(7) -0.0014(5) 0.0069(5) -0.0027(5)
C10 0.0210(7) 0.0212(8) 0.0191(7) -0.0009(6) -0.0004(5) -0.0024(6)
C11 0.0162(6) 0.0104(7) 0.0182(7) -0.0008(5) 0.0044(5) -0.0035(5)
B1 0.0139(7) 0.0160(8) 0.0125(7) -0.0009(6) 0.0044(5) 0.0001(6)
O2W 0.0213(6) 0.0451(8) 0.0241(6) -0.0021(5) 0.0027(5) 0.0053(5)
O4W 0.0349(7) 0.0298(8) 0.0369(7) 0.0078(6) 0.0052(6) 0.0046(6)
O1W 0.0278(6) 0.0286(7) 0.0174(6) -0.0015(5) 0.0055(4) 0.0034(5)
O3W 0.0522(9) 0.0281(8) 0.0268(7) -0.0003(6) -0.0083(6) 0.0069(6)

loop_
_atom_type_symbol
_atom_type_description
_atom_type_scat_dispersion_real
_atom_type_scat_dispersion_imag
_atom_type_scat_source
C C 0.0033 0.0016 'International Tables Vol C Tables 4.2.6.8 and 6.1.1.4'
H H 0.0000 0.0000 'International Tables Vol C Tables 4.2.6.8 and 6.1.1.4'
N N 0.0061 0.0033 'International Tables Vol C Tables 4.2.6.8 and 6.1.1.4'
O O 0.0106 0.0060 'International Tables Vol C Tables 4.2.6.8 and 6.1.1.4'
B B 0.0013 0.0007 'International Tables Vol C Tables 4.2.6.8 and 6.1.1.4'
Cl Cl 0.1484 0.1585 'International Tables Vol C Tables 4.2.6.8 and 6.1.1.4'

loop_
_geom_angle_atom_site_label_1
_geom_angle_atom_site_label_2
_geom_angle_atom_site_label_3
_geom_angle
C2 O1 B1 113.32(11)
C4 O3 B1 112.43(11)
C5 N1 C1 111.67(11)
C5 N1 C3 111.14(11)
C1 N1 C3 112.40(11)
C5 N1 B1 114.99(11)
C1 N1 B1 103.77(10)
C3 N1 B1 102.40(10)
C11 N2 C7 106.14(11)
C11 N2 C6 126.81(12)
C7 N2 C6 126.93(12)
C7 N3 C8 103.69(12)
C9 N4 C10 117.22(13)
C10 N5 C11 112.16(12)
N1 C1 C2 105.46(11)
N1 C1 H1A 110.7
C2 C1 H1A 110.7
N1 C1 H1B 110.7
C2 C1 H1B 110.7
H1A C1 H1B 108.8
O2 C2 O1 124.39(13)
O2 C2 C1 124.61(13)
O1 C2 C1 110.95(12)
N1 C3 C4 106.37(11)
N1 C3 H3A 110.5
C4 C3 H3A 110.5
N1 C3 H3B 110.5
C4 C3 H3B 110.5
H3A C3 H3B 108.6
O4 C4 O3 124.05(13)
O4 C4 C3 124.79(13)
O3 C4 C3 111.15(11)
N1 C5 H5A 109.5
N1 C5 H5B 109.5
H5A C5 H5B 109.5
N1 C5 H5C 109.5
H5A C5 H5C 109.5
H5B C5 H5C 109.5
N2 C6 B1 109.16(11)
N2 C6 H6A 109.8
B1 C6 H6A 109.8
N2 C6 H6B 109.8
B1 C6 H6B 109.8
H6A C6 H6B 108.3
N3 C7 N2 114.15(13)
N3 C7 H7A 122.9
N2 C7 H7A 122.9
N3 C8 C9 134.26(13)
N3 C8 C11 110.66(12)
C9 C8 C11 115.07(13)
N4 C9 C8 121.55(13)
N4 C9 Cl1 117.53(11)
C8 C9 Cl1 120.93(11)
N5 C10 N4 127.97(14)
N5 C10 H10A 116.0
N4 C10 H10A 116.0
N5 C11 N2 128.60(13)
N5 C11 C8 126.02(13)
N2 C11 C8 105.36(12)
O3 B1 O1 110.25(12)
O3 B1 C6 113.20(12)
O1 B1 C6 111.32(11)
O3 B1 N1 103.67(10)
O1 B1 N1 101.19(11)
C6 B1 N1 116.35(11)
H2WA O2W H2WB 107(2)
H4WA O4W H4WB 103(2)
H1WA O1W H1WB 107(2)
H3WA O3W H3WB 111(2)

loop_
_geom_bond_atom_site_label_1
_geom_bond_atom_site_label_2
_geom_bond_distance
Cl1 C9 1.7297(14)
O1 C2 1.3261(17)
O1 B1 1.4879(19)
O2 C2 1.2031(18)
O3 C4 1.3304(17)
O3 B1 1.4650(18)
O4 C4 1.2030(17)
N1 C5 1.4960(18)
N1 C1 1.4974(18)
N1 C3 1.5032(17)
N1 B1 1.6286(18)
N2 C11 1.3668(18)
N2 C7 1.3706(18)
N2 C6 1.4768(17)
N3 C7 1.3180(18)
N3 C8 1.3792(18)
N4 C9 1.3226(19)
N4 C10 1.3547(19)
N5 C10 1.3325(19)
N5 C11 1.3326(18)
C1 C2 1.5148(19)
C1 H1A 0.9900
C1 H1B 0.9900
C3 C4 1.5158(19)
C3 H3A 0.9900
C3 H3B 0.9900
C5 H5A 0.9800
C5 H5B 0.9800
C5 H5C 0.9800
C6 B1 1.597(2)
C6 H6A 0.9900
C6 H6B 0.9900
C7 H7A 0.9500
C8 C9 1.381(2)
C8 C11 1.4081(18)
C10 H10A 0.9500
O2W H2WA 0.83(3)
O2W H2WB 0.84(3)
O4W H4WA 0.83(3)
O4W H4WB 0.84(3)
O1W H1WA 0.83(2)
O1W H1WB 0.86(2)
O3W H3WA 0.81(3)
O3W H3WB 0.85(3)

loop_
_geom_hbond_atom_site_label_D
_geom_hbond_atom_site_label_H
_geom_hbond_atom_site_label_A
_geom_hbond_distance_DH
_geom_hbond_distance_HA
_geom_hbond_distance_DA
_geom_hbond_angle_DHA
_geom_hbond_site_symmetry_A
O1W H1WA N3 0.83(2) 1.98(2) 2.8144(17) 174(2) .
O1W H1WB O3W 0.86(2) 1.86(2) 2.7201(19) 176(2) .
O2W H2WA N4 0.83(3) 2.11(3) 2.9406(18) 177(2) .
O2W H2WB O1 0.84(3) 2.27(3) 3.0800(16) 161(3) 3_666
O3W H3WA O4W 0.81(3) 1.92(3) 2.729(2) 173(3) 2_646
O3W H3WB O2W 0.85(3) 1.89(3) 2.717(2) 162(2) 4_666
O4W H4WA O1W 0.83(3) 1.91(3) 2.7357(19) 174(2) 2_646
O4W H4WB O3W 0.84(3) 2.13(3) 2.955(2) 167(3) .

loop_
_geom_torsion_atom_site_label_1
_geom_torsion_atom_site_label_2
_geom_torsion_atom_site_label_3
_geom_torsion_atom_site_label_4
_geom_torsion
C5 N1 C1 C2 144.56(11)
C3 N1 C1 C2 -89.75(13)
B1 N1 C1 C2 20.13(13)
B1 O1 C2 O2 172.39(14)
B1 O1 C2 C1 -5.25(16)
N1 C1 C2 O2 171.69(13)
N1 C1 C2 O1 -10.68(15)
C5 N1 C3 C4 -107.00(13)
C1 N1 C3 C4 127.02(12)
B1 N1 C3 C4 16.28(14)
B1 O3 C4 O4 173.08(14)
B1 O3 C4 C3 -6.39(17)
N1 C3 C4 O4 172.96(14)
N1 C3 C4 O3 -7.58(16)
C11 N2 C6 B1 108.22(15)
C7 N2 C6 B1 -67.33(18)
C8 N3 C7 N2 -0.07(17)
C11 N2 C7 N3 0.04(17)
C6 N2 C7 N3 176.34(13)
C7 N3 C8 C9 178.92(16)
C7 N3 C8 C11 0.08(16)
C10 N4 C9 C8 0.7(2)
C10 N4 C9 Cl1 -179.16(11)
N3 C8 C9 N4 -179.02(15)
C11 C8 C9 N4 -0.2(2)
N3 C8 C9 Cl1 0.8(2)
C11 C8 C9 Cl1 179.62(10)
C11 N5 C10 N4 -0.3(2)
C9 N4 C10 N5 -0.4(2)
C10 N5 C11 N2 179.03(14)
C10 N5 C11 C8 0.9(2)
C7 N2 C11 N5 -178.45(14)
C6 N2 C11 N5 5.2(2)
C7 N2 C11 C8 0.01(15)
C6 N2 C11 C8 -176.29(13)
N3 C8 C11 N5 178.46(13)
C9 C8 C11 N5 -0.6(2)
N3 C8 C11 N2 -0.06(16)
C9 C8 C11 N2 -179.14(12)
C4 O3 B1 O1 -91.18(13)
C4 O3 B1 C6 143.39(12)
C4 O3 B1 N1 16.44(15)
C2 O1 B1 O3 126.61(12)
C2 O1 B1 C6 -106.90(13)
C2 O1 B1 N1 17.35(14)
N2 C6 B1 O3 71.84(15)
N2 C6 B1 O1 -53.01(15)
N2 C6 B1 N1 -168.21(11)
C5 N1 B1 O3 101.08(13)
C1 N1 B1 O3 -136.67(11)
C3 N1 B1 O3 -19.57(14)
C5 N1 B1 O1 -144.64(11)
C1 N1 B1 O1 -22.40(13)
C3 N1 B1 O1 94.70(12)
C5 N1 B1 C6 -23.87(17)
C1 N1 B1 C6 98.37(14)
C3 N1 B1 C6 -144.53(13)
